data_4118053
loop_
_publ_author_name
'Cheng Zhang'
'Xin-Hu Hu'
'Ya-Hui Wang'
'Zhuo Zheng'
'Jie Xu'
'Xiang-Ping Hu'

_publ_section_title
;
 Highly Diastereo- and Enantioselective Cu-Catalyzed [3 + 3] Cycloaddition
 of Propargyl Esters with Cyclic Enamines toward Chiral Bicyclo[n.3.1]
 Frameworks
;
_journal_name_full 'Journal of the American Chemical Society'
_journal_page_first 9585
_journal_page_last 9588
_journal_paper_doi 10.1021/ja303129s
_journal_volume 134
_journal_year 2012
_chemical_absolute_configuration unk
_chemical_formula_sum 'C21 H30 N2 O'
_chemical_formula_weight 326.47
_chemical_name_systematic
; 
 ? 
;
_space_group_IT_number 19
_symmetry_cell_setting orthorhombic
_symmetry_space_group_name_Hall 'P 2ac 2ab'
_symmetry_space_group_name_H-M 'P 21 21 21'
_atom_sites_solution_hydrogens geom
_atom_sites_solution_primary direct
_atom_sites_solution_secondary difmap
_audit_creation_method SHELXL-97
_cell_angle_alpha 90.00
_cell_angle_beta 90.00
_cell_angle_gamma 90.00
_cell_formula_units_Z 4
_cell_length_a 7.4936(7)
_cell_length_b 12.4907(11)
_cell_length_c 19.9825(18)
_cell_measurement_reflns_used 7184
_cell_measurement_temperature 293(2)
_cell_measurement_theta_max 26.99
_cell_measurement_theta_min 2.61
_cell_volume 1870.4(3)
_computing_cell_refinement 'Bruker SMART'
_computing_data_collection 'Bruker SMART'
_computing_data_reduction 'Bruker SAINT'
_computing_molecular_graphics 'Bruker SHELXTL'
_computing_publication_material 'Bruker SHELXTL'
_computing_structure_refinement 'SHELXL-97 (Sheldrick, 1997)'
_computing_structure_solution 'SHELXS-97 (Sheldrick, 1990)'
_diffrn_ambient_temperature 293(2)
_diffrn_measured_fraction_theta_full 0.999
_diffrn_measured_fraction_theta_max 0.999
_diffrn_measurement_device_type 'CCD area detector'
_diffrn_measurement_method 'phi and omega scans'
_diffrn_radiation_monochromator graphite
_diffrn_radiation_source 'fine-focus sealed tube'
_diffrn_radiation_type MoK\a
_diffrn_radiation_wavelength 0.71073
_diffrn_reflns_av_R_equivalents 0.0260
_diffrn_reflns_av_sigmaI/netI 0.0226
_diffrn_reflns_limit_h_max 9
_diffrn_reflns_limit_h_min -9
_diffrn_reflns_limit_k_max 16
_diffrn_reflns_limit_k_min -16
_diffrn_reflns_limit_l_max 26
_diffrn_reflns_limit_l_min -23
_diffrn_reflns_number 16251
_diffrn_reflns_theta_full 27.60
_diffrn_reflns_theta_max 27.60
_diffrn_reflns_theta_min 1.92
_exptl_absorpt_coefficient_mu 0.071
_exptl_absorpt_correction_T_max 0.9908
_exptl_absorpt_correction_T_min 0.9887
_exptl_absorpt_correction_type multi-scan
_exptl_crystal_colour colorless
_exptl_crystal_density_diffrn 1.159
_exptl_crystal_description block
_exptl_crystal_F_000 712
_exptl_crystal_size_max 0.16
_exptl_crystal_size_mid 0.15
_exptl_crystal_size_min 0.13
_refine_diff_density_max 0.135
_refine_diff_density_min -0.141
_refine_diff_density_rms 0.029
_refine_ls_abs_structure_details 'Flack H D (1983), Acta Cryst. A39, 876-881'
_refine_ls_abs_structure_Flack 0.5(15)
_refine_ls_extinction_method none
_refine_ls_goodness_of_fit_ref 1.077
_refine_ls_hydrogen_treatment constr
_refine_ls_matrix_type full
_refine_ls_number_parameters 218
_refine_ls_number_reflns 4331
_refine_ls_number_restraints 0
_refine_ls_restrained_S_all 1.077
_refine_ls_R_factor_all 0.0504
_refine_ls_R_factor_gt 0.0403
_refine_ls_shift/su_max 0.000
_refine_ls_shift/su_mean 0.000
_refine_ls_structure_factor_coef Fsqd
_refine_ls_weighting_details 'calc w=1/[\s^2^(Fo^2^)+(0.0800P)^2^+0.0000P] where P=(Fo^2^+2Fc^2^)/3'
_refine_ls_weighting_scheme calc
_refine_ls_wR_factor_gt 0.1172
_refine_ls_wR_factor_ref 0.1255
_reflns_number_gt 3598
_reflns_number_total 4331
_reflns_threshold_expression >2sigma(I)
_cod_data_source_file ja303129s_si_001.cif
_cod_data_source_block 120328c_0m
_cod_database_code 4118053

loop_
_symmetry_equiv_pos_as_xyz
'x, y, z'
'-x+1/2, -y, z+1/2'
'-x, y+1/2, -z+1/2'
'x+1/2, -y+1/2, -z'

loop_
_atom_site_label
_atom_site_type_symbol
_atom_site_fract_x
_atom_site_fract_y
_atom_site_fract_z
_atom_site_U_iso_or_equiv
_atom_site_adp_type
_atom_site_occupancy
_atom_site_symmetry_multiplicity
_atom_site_calc_flag
_atom_site_refinement_flags
C1 C 0.56771(19) 0.04833(11) 0.85566(7) 0.0441(3) Uani 1 1 d .
C2 C 0.47403(19) -0.05320(11) 0.87659(7) 0.0450(3) Uani 1 1 d .
H2 H 0.4643 -0.0531 0.9255 0.054 Uiso 1 1 calc R
C3 C 0.5904(2) -0.14844(12) 0.85608(9) 0.0556(4) Uani 1 1 d .
H3A H 0.6963 -0.1490 0.8840 0.067 Uiso 1 1 calc R
H3B H 0.5250 -0.2139 0.8650 0.067 Uiso 1 1 calc R
C4 C 0.6483(2) -0.14877(13) 0.78291(10) 0.0622(4) Uani 1 1 d .
H4A H 0.7447 -0.1998 0.7772 0.075 Uiso 1 1 calc R
H4B H 0.5491 -0.1722 0.7554 0.075 Uiso 1 1 calc R
C5 C 0.7103(2) -0.03902(13) 0.75888(9) 0.0596(4) Uani 1 1 d .
H5A H 0.7154 -0.0397 0.7104 0.072 Uiso 1 1 calc R
H5B H 0.8303 -0.0266 0.7753 0.072 Uiso 1 1 calc R
C6 C 0.5916(2) 0.05417(11) 0.78109(7) 0.0486(3) Uani 1 1 d .
H6 H 0.6522 0.1215 0.7701 0.058 Uiso 1 1 calc R
C7 C 0.4044(2) 0.05633(13) 0.75004(9) 0.0592(4) Uani 1 1 d .
H7A H 0.3481 0.1238 0.7615 0.071 Uiso 1 1 calc R
H7B H 0.4165 0.0541 0.7017 0.071 Uiso 1 1 calc R
C8 C 0.2828(2) -0.03360(13) 0.77142(8) 0.0565(4) Uani 1 1 d .
H8A H 0.3199 -0.0990 0.7492 0.068 Uiso 1 1 calc R
H8B H 0.1622 -0.0175 0.7569 0.068 Uiso 1 1 calc R
C9 C 0.28220(19) -0.05229(11) 0.84699(7) 0.0455(3) Uani 1 1 d .
H9 H 0.2221 0.0098 0.8667 0.055 Uiso 1 1 calc R
C10 C 0.17745(18) -0.14963(11) 0.86947(8) 0.0452(3) Uani 1 1 d .
C11 C 0.1183(2) -0.15502(13) 0.93522(9) 0.0577(4) Uani 1 1 d .
H11 H 0.1419 -0.0985 0.9642 0.069 Uiso 1 1 calc R
C12 C 0.0246(3) -0.24329(14) 0.95845(10) 0.0700(5) Uani 1 1 d .
H12 H -0.0137 -0.2453 1.0027 0.084 Uiso 1 1 calc R
C13 C -0.0119(3) -0.32703(13) 0.91697(11) 0.0701(5) Uani 1 1 d .
H13 H -0.0750 -0.3860 0.9328 0.084 Uiso 1 1 calc R
C14 C 0.0446(3) -0.32384(13) 0.85223(11) 0.0714(5) Uani 1 1 d .
H14 H 0.0203 -0.3811 0.8239 0.086 Uiso 1 1 calc R
C15 C 0.1387(3) -0.23574(12) 0.82788(9) 0.0595(4) Uani 1 1 d .
H15 H 0.1757 -0.2346 0.7835 0.071 Uiso 1 1 calc R
C16 C 0.9056(2) 0.18036(14) 0.87114(10) 0.0624(4) Uani 1 1 d .
H16A H 0.9320 0.1454 0.8289 0.075 Uiso 1 1 calc R
H16B H 0.9432 0.1342 0.9075 0.075 Uiso 1 1 calc R
C17 C 0.9956(3) 0.28706(16) 0.87529(12) 0.0772(5) Uani 1 1 d .
H17A H 1.0182 0.3152 0.8308 0.093 Uiso 1 1 calc R
H17B H 1.1083 0.2811 0.8989 0.093 Uiso 1 1 calc R
C18 C 0.8694(3) 0.35912(16) 0.91291(12) 0.0742(5) Uani 1 1 d .
H18A H 0.8398 0.4217 0.8864 0.089 Uiso 1 1 calc R
H18B H 0.9226 0.3826 0.9547 0.089 Uiso 1 1 calc R
C19 C 0.7032(2) 0.29184(12) 0.92623(8) 0.0516(4) Uani 1 1 d .
H19 H 0.7091 0.2614 0.9714 0.062 Uiso 1 1 calc R
C20 C 0.5295(2) 0.34938(13) 0.91718(8) 0.0586(4) Uani 1 1 d .
H20A H 0.5221 0.3775 0.8720 0.070 Uiso 1 1 calc R
H20B H 0.4314 0.2997 0.9236 0.070 Uiso 1 1 calc R
C21 C 0.3562(3) 0.49231(17) 0.95496(12) 0.0798(6) Uani 1 1 d .
H21A H 0.2564 0.4441 0.9554 0.120 Uiso 1 1 calc R
H21B H 0.3597 0.5295 0.9129 0.120 Uiso 1 1 calc R
H21C H 0.3440 0.5432 0.9907 0.120 Uiso 1 1 calc R
N1 N 0.61592(17) 0.11423(9) 0.90055(6) 0.0489(3) Uani 1 1 d .
N2 N 0.71433(17) 0.20572(9) 0.87639(6) 0.0479(3) Uani 1 1 d .
O1 O 0.51534(18) 0.43388(11) 0.96351(7) 0.0755(4) Uani 1 1 d .

loop_
_atom_site_aniso_label
_atom_site_aniso_U_11
_atom_site_aniso_U_22
_atom_site_aniso_U_33
_atom_site_aniso_U_23
_atom_site_aniso_U_13
_atom_site_aniso_U_12
C1 0.0412(7) 0.0396(6) 0.0517(7) 0.0019(6) 0.0009(6) -0.0014(6)
C2 0.0463(8) 0.0410(6) 0.0477(7) 0.0033(6) -0.0008(6) -0.0057(6)
C3 0.0423(8) 0.0453(7) 0.0793(11) 0.0103(7) -0.0081(7) 0.0019(6)
C4 0.0505(9) 0.0503(9) 0.0859(12) -0.0106(8) 0.0044(8) 0.0062(7)
C5 0.0535(9) 0.0619(9) 0.0635(9) -0.0078(7) 0.0098(7) -0.0034(8)
C6 0.0526(8) 0.0406(7) 0.0525(8) 0.0015(6) 0.0026(6) -0.0090(7)
C7 0.0636(10) 0.0531(8) 0.0608(9) 0.0129(7) -0.0070(7) -0.0012(8)
C8 0.0438(8) 0.0601(9) 0.0655(9) 0.0126(7) -0.0086(7) -0.0006(7)
C9 0.0404(7) 0.0361(6) 0.0599(8) -0.0008(6) 0.0020(6) 0.0034(6)
C10 0.0358(7) 0.0391(6) 0.0607(8) -0.0014(6) 0.0012(6) 0.0019(5)
C11 0.0588(10) 0.0525(8) 0.0618(9) -0.0030(7) 0.0061(7) -0.0082(8)
C12 0.0731(13) 0.0632(11) 0.0739(11) 0.0094(9) 0.0120(10) -0.0124(9)
C13 0.0619(11) 0.0466(8) 0.1016(14) 0.0116(9) 0.0076(10) -0.0060(8)
C14 0.0708(12) 0.0445(8) 0.0990(15) -0.0132(9) 0.0005(11) -0.0085(8)
C15 0.0604(10) 0.0507(9) 0.0675(10) -0.0100(7) 0.0067(8) -0.0046(7)
C16 0.0471(9) 0.0631(10) 0.0769(11) -0.0002(8) 0.0037(8) -0.0044(8)
C17 0.0544(10) 0.0820(12) 0.0952(14) -0.0088(11) -0.0003(10) -0.0223(10)
C18 0.0644(11) 0.0650(11) 0.0932(13) -0.0132(10) -0.0088(10) -0.0217(9)
C19 0.0556(9) 0.0467(8) 0.0525(8) -0.0053(6) -0.0085(7) -0.0080(7)
C20 0.0599(10) 0.0545(8) 0.0615(9) -0.0124(8) -0.0097(8) -0.0021(8)
C21 0.0724(13) 0.0708(11) 0.0962(14) -0.0217(11) -0.0078(11) 0.0128(10)
N1 0.0481(7) 0.0437(6) 0.0549(7) -0.0012(5) 0.0013(5) -0.0082(6)
N2 0.0460(7) 0.0432(6) 0.0546(7) -0.0031(5) -0.0010(5) -0.0079(5)
O1 0.0717(8) 0.0721(8) 0.0828(8) -0.0303(7) -0.0158(7) 0.0113(7)

loop_
_atom_type_symbol
_atom_type_description
_atom_type_scat_dispersion_real
_atom_type_scat_dispersion_imag
_atom_type_scat_source
C C 0.0033 0.0016 'International Tables Vol C Tables 4.2.6.8 and 6.1.1.4'
H H 0.0000 0.0000 'International Tables Vol C Tables 4.2.6.8 and 6.1.1.4'
N N 0.0061 0.0033 'International Tables Vol C Tables 4.2.6.8 and 6.1.1.4'
O O 0.0106 0.0060 'International Tables Vol C Tables 4.2.6.8 and 6.1.1.4'

loop_
_geom_angle_atom_site_label_1
_geom_angle_atom_site_label_2
_geom_angle_atom_site_label_3
_geom_angle
N1 C1 C6 129.42(13)
N1 C1 C2 118.79(12)
C6 C1 C2 111.79(12)
C1 C2 C3 108.30(11)
C1 C2 C9 108.59(12)
C3 C2 C9 115.51(12)
C1 C2 H2 108.1
C3 C2 H2 108.1
C9 C2 H2 108.1
C4 C3 C2 114.88(12)
C4 C3 H3A 108.5
C2 C3 H3A 108.5
C4 C3 H3B 108.5
C2 C3 H3B 108.5
H3A C3 H3B 107.5
C5 C4 C3 112.70(13)
C5 C4 H4A 109.1
C3 C4 H4A 109.1
C5 C4 H4B 109.1
C3 C4 H4B 109.1
H4A C4 H4B 107.8
C4 C5 C6 114.56(13)
C4 C5 H5A 108.6
C6 C5 H5A 108.6
C4 C5 H5B 108.6
C6 C5 H5B 108.6
H5A C5 H5B 107.6
C1 C6 C5 108.66(12)
C1 C6 C7 107.03(13)
C5 C6 C7 115.29(13)
C1 C6 H6 108.6
C5 C6 H6 108.6
C7 C6 H6 108.6
C8 C7 C6 115.15(13)
C8 C7 H7A 108.5
C6 C7 H7A 108.5
C8 C7 H7B 108.5
C6 C7 H7B 108.5
H7A C7 H7B 107.5
C7 C8 C9 113.28(13)
C7 C8 H8A 108.9
C9 C8 H8A 108.9
C7 C8 H8B 108.9
C9 C8 H8B 108.9
H8A C8 H8B 107.7
C10 C9 C8 114.64(12)
C10 C9 C2 111.12(11)
C8 C9 C2 112.00(12)
C10 C9 H9 106.1
C8 C9 H9 106.1
C2 C9 H9 106.1
C11 C10 C15 117.49(14)
C11 C10 C9 119.01(13)
C15 C10 C9 123.49(14)
C12 C11 C10 121.13(16)
C12 C11 H11 119.4
C10 C11 H11 119.4
C13 C12 C11 120.55(18)
C13 C12 H12 119.7
C11 C12 H12 119.7
C14 C13 C12 119.54(17)
C14 C13 H13 120.2
C12 C13 H13 120.2
C13 C14 C15 120.78(16)
C13 C14 H14 119.6
C15 C14 H14 119.6
C10 C15 C14 120.51(16)
C10 C15 H15 119.7
C14 C15 H15 119.7
N2 C16 C17 104.07(14)
N2 C16 H16A 110.9
C17 C16 H16A 110.9
N2 C16 H16B 110.9
C17 C16 H16B 110.9
H16A C16 H16B 109.0
C16 C17 C18 106.09(15)
C16 C17 H17A 110.5
C18 C17 H17A 110.5
C16 C17 H17B 110.5
C18 C17 H17B 110.5
H17A C17 H17B 108.7
C17 C18 C19 105.69(14)
C17 C18 H18A 110.6
C19 C18 H18A 110.6
C17 C18 H18B 110.6
C19 C18 H18B 110.6
H18A C18 H18B 108.7
N2 C19 C20 108.61(12)
N2 C19 C18 103.80(13)
C20 C19 C18 115.10(14)
N2 C19 H19 109.7
C20 C19 H19 109.7
C18 C19 H19 109.7
O1 C20 C19 110.23(13)
O1 C20 H20A 109.6
C19 C20 H20A 109.6
O1 C20 H20B 109.6
C19 C20 H20B 109.6
H20A C20 H20B 108.1
O1 C21 H21A 109.5
O1 C21 H21B 109.5
H21A C21 H21B 109.5
O1 C21 H21C 109.5
H21A C21 H21C 109.5
H21B C21 H21C 109.5
C1 N1 N2 114.98(12)
N1 N2 C19 108.91(11)
N1 N2 C16 110.55(12)
C19 N2 C16 105.16(12)
C20 O1 C21 111.86(13)

loop_
_geom_bond_atom_site_label_1
_geom_bond_atom_site_label_2
_geom_bond_distance
C1 N1 1.2699(18)
C1 C6 1.503(2)
C1 C2 1.5086(18)
C2 C3 1.531(2)
C2 C9 1.554(2)
C2 H2 0.9800
C3 C4 1.525(3)
C3 H3A 0.9700
C3 H3B 0.9700
C4 C5 1.525(2)
C4 H4A 0.9700
C4 H4B 0.9700
C5 C6 1.530(2)
C5 H5A 0.9700
C5 H5B 0.9700
C6 C7 1.534(2)
C6 H6 0.9800
C7 C8 1.509(2)
C7 H7A 0.9700
C7 H7B 0.9700
C8 C9 1.528(2)
C8 H8A 0.9700
C8 H8B 0.9700
C9 C10 1.515(2)
C9 H9 0.9800
C10 C11 1.388(2)
C10 C15 1.390(2)
C11 C12 1.387(2)
C11 H11 0.9300
C12 C13 1.362(3)
C12 H12 0.9300
C13 C14 1.362(3)
C13 H13 0.9300
C14 C15 1.394(2)
C14 H14 0.9300
C15 H15 0.9300
C16 N2 1.472(2)
C16 C17 1.496(2)
C16 H16A 0.9700
C16 H16B 0.9700
C17 C18 1.506(3)
C17 H17A 0.9700
C17 H17B 0.9700
C18 C19 1.526(2)
C18 H18A 0.9700
C18 H18B 0.9700
C19 N2 1.4683(19)
C19 C20 1.498(2)
C19 H19 0.9800
C20 O1 1.4079(19)
C20 H20A 0.9700
C20 H20B 0.9700
C21 O1 1.408(2)
C21 H21A 0.9600
C21 H21B 0.9600
C21 H21C 0.9600
N1 N2 1.4432(16)

loop_
_cod_related_entry_id
_cod_related_entry_database
_cod_related_entry_code
1 ChemSpider 30660632
